data_4063254
loop_
_publ_author_name
'Cheryl J. Bourgeois'
'Hui Huang'
'Roman B. Larichev'
'Lev N. Zakharov'
'Arnold L. Rheingold'
'Russell P. Hughes'

_publ_section_title
;
 Variable-Temperature NMR Determination of the Barriers to Rotation
 about the Ir-C \s-Bond in a Series of Primary Perfluoroalkyl Iridium
 Complexes [IrCp*{(CF2)nCF3}(PMe3)2]+X- [n \\db 1, 2, 3, 5, 7, 9, 11; X
 \\db I, OTf]
;
_journal_name_full Organometallics
_journal_page_first 264
_journal_page_last 271
_journal_paper_doi 10.1021/om060822q
_journal_volume 26
_journal_year 2007
_chemical_formula_sum 'C26 H37 F21 I Ir O2 P2'
_chemical_formula_weight 1161.60
_chemical_name_systematic
; 

 ? 

;
_space_group_IT_number 14
_symmetry_cell_setting monoclinic
_symmetry_space_group_name_Hall '-P 2ybc'
_symmetry_space_group_name_H-M 'P 1 21/c 1'
_atom_sites_solution_hydrogens geom
_atom_sites_solution_primary direct
_atom_sites_solution_secondary difmap
_audit_creation_method SHELXL-97
_cell_angle_alpha 90.00
_cell_angle_beta 94.160(2)
_cell_angle_gamma 90.00
_cell_formula_units_Z 4
_cell_length_a 21.236(3)
_cell_length_b 8.7661(10)
_cell_length_c 20.491(2)
_cell_measurement_reflns_used 5873
_cell_measurement_temperature 208(2)
_cell_measurement_theta_max 27.56
_cell_measurement_theta_min 2.27
_cell_volume 3804.4(8)
_computing_cell_refinement 'Bruker SMART'
_computing_data_collection 'Bruker SMART'
_computing_data_reduction 'Bruker SAINT'
_computing_molecular_graphics 'Bruker SHELXTL'
_computing_publication_material 'Bruker SHELXTL'
_computing_structure_refinement 'SHELXL-97 (Sheldrick, 1997)'
_computing_structure_solution 'SHELXS-97 (Sheldrick, 1990)'
_diffrn_ambient_temperature 208(2)
_diffrn_measured_fraction_theta_full 0.953
_diffrn_measured_fraction_theta_max 0.953
_diffrn_measurement_device_type 'CCD area detector'
_diffrn_measurement_method 'phi and omega scans'
_diffrn_radiation_monochromator graphite
_diffrn_radiation_source 'fine-focus sealed tube'
_diffrn_radiation_type MoK\a
_diffrn_radiation_wavelength 0.71073
_diffrn_reflns_av_R_equivalents 0.0465
_diffrn_reflns_av_sigmaI/netI 0.0586
_diffrn_reflns_limit_h_max 25
_diffrn_reflns_limit_h_min -27
_diffrn_reflns_limit_k_max 11
_diffrn_reflns_limit_k_min -11
_diffrn_reflns_limit_l_max 26
_diffrn_reflns_limit_l_min -26
_diffrn_reflns_number 29884
_diffrn_reflns_theta_full 28.20
_diffrn_reflns_theta_max 28.20
_diffrn_reflns_theta_min 0.96
_exptl_absorpt_coefficient_mu 4.534
_exptl_absorpt_correction_T_max 1.000
_exptl_absorpt_correction_T_min 0.663
_exptl_absorpt_correction_type multi-scan
_exptl_absorpt_process_details SADABS
_exptl_crystal_colour colorless
_exptl_crystal_density_diffrn 2.028
_exptl_crystal_density_meas 0
_exptl_crystal_density_method 'not measured'
_exptl_crystal_description Block
_exptl_crystal_F_000 2232
_exptl_crystal_size_max 0.18
_exptl_crystal_size_mid 0.09
_exptl_crystal_size_min 0.06
_refine_diff_density_max 1.540
_refine_diff_density_min -1.443
_refine_diff_density_rms 0.144
_refine_ls_extinction_method none
_refine_ls_goodness_of_fit_ref 1.030
_refine_ls_hydrogen_treatment mixed
_refine_ls_matrix_type full
_refine_ls_number_parameters 494
_refine_ls_number_reflns 8934
_refine_ls_number_restraints 0
_refine_ls_restrained_S_all 1.030
_refine_ls_R_factor_all 0.0555
_refine_ls_R_factor_gt 0.0371
_refine_ls_shift/su_max 0.002
_refine_ls_shift/su_mean 0.000
_refine_ls_structure_factor_coef Fsqd
_refine_ls_weighting_details 'calc w=1/[\s^2^(Fo^2^)+(0.0498P)^2^+0.0000P] where P=(Fo^2^+2Fc^2^)/3'
_refine_ls_weighting_scheme calc
_refine_ls_wR_factor_gt 0.0856
_refine_ls_wR_factor_ref 0.0970
_reflns_number_gt 6874
_reflns_number_total 8934
_reflns_threshold_expression >2sigma(I)
_cod_depositor_comments
;
The following automatic conversions were performed:
'_symmetry_cell_setting' value 'Monoclinic' changed to 'monoclinic'
according to '/home/saulius/struct/CIF-dictionaries/cif_core.dic'
dictionary named 'cif_core.dic' version 2.4.1 from
2010-06-29.

'_exptl_absorpt_correction_type' value 'Multi-scan' changed
to 'multi-scan' according to
'/home/saulius/struct/CIF-dictionaries/cif_core.dic' dictionary named
'cif_core.dic' version 2.4.1 from 2010-06-29.

Automatic conversion script
Id: cif_fix_enum 1527 2010-12-29 10:47:43Z saulius 
;
_cod_original_sg_symbol_H-M P2(1)/c
_cod_database_code 4063254

loop_
_symmetry_equiv_pos_as_xyz
'x, y, z'
'-x, y+1/2, -z+1/2'
'-x, -y, -z'
'x, -y-1/2, z-1/2'

loop_
_atom_site_label
_atom_site_type_symbol
_atom_site_fract_x
_atom_site_fract_y
_atom_site_fract_z
_atom_site_U_iso_or_equiv
_atom_site_adp_type
_atom_site_occupancy
_atom_site_symmetry_multiplicity
_atom_site_calc_flag
_atom_site_refinement_flags
Ir1 Ir 0.295845(9) 0.14250(2) 0.135930(9) 0.02333(7) Uani 1 1 d .
I1 I 0.531580(18) -0.20905(4) 0.603642(17) 0.03919(11) Uani 1 1 d .
P1 P 0.34360(6) -0.04591(15) 0.20328(7) 0.0306(3) Uani 1 1 d .
P2 P 0.32464(7) 0.02798(15) 0.04143(6) 0.0285(3) Uani 1 1 d .
C1 C 0.2127(2) 0.0200(6) 0.1394(2) 0.0288(11) Uani 1 1 d .
C2 C 0.1563(3) 0.0462(6) 0.0882(3) 0.0339(13) Uani 1 1 d .
C3 C 0.0896(2) -0.0169(6) 0.1013(3) 0.0338(13) Uani 1 1 d .
C4 C 0.0812(2) -0.1884(6) 0.1126(2) 0.0298(12) Uani 1 1 d .
C5 C 0.0112(3) -0.2449(6) 0.1041(3) 0.0339(12) Uani 1 1 d .
C6 C 0.0012(3) -0.4051(6) 0.1336(3) 0.0343(13) Uani 1 1 d .
C7 C -0.0599(3) -0.4851(6) 0.1074(3) 0.0365(13) Uani 1 1 d .
C8 C -0.0784(3) -0.6260(6) 0.1485(3) 0.0385(14) Uani 1 1 d .
C9 C -0.1185(3) -0.7461(8) 0.1129(3) 0.0523(17) Uani 1 1 d .
C10 C -0.1480(3) -0.8662(7) 0.1545(3) 0.0531(18) Uani 1 1 d .
C11 C 0.2516(3) 0.3632(6) 0.1692(3) 0.0355(13) Uani 1 1 d .
C12 C 0.2696(3) 0.3826(5) 0.1038(3) 0.0325(12) Uani 1 1 d .
C13 C 0.3377(3) 0.3737(5) 0.1060(3) 0.0321(12) Uani 1 1 d .
C14 C 0.3602(2) 0.3402(5) 0.1712(3) 0.0289(11) Uani 1 1 d .
C15 C 0.3069(3) 0.3316(6) 0.2104(2) 0.0304(12) Uani 1 1 d .
C16 C 0.1880(3) 0.3968(8) 0.1938(3) 0.0502(16) Uani 1 1 d .
H16A H 0.1851 0.5045 0.2039 0.075 Uiso 1 1 calc R
H16B H 0.1826 0.3373 0.2329 0.075 Uiso 1 1 calc R
H16C H 0.1551 0.3702 0.1603 0.075 Uiso 1 1 calc R
C17 C 0.2284(3) 0.4471(6) 0.0479(3) 0.0419(15) Uani 1 1 d .
H17A H 0.2288 0.5576 0.0505 0.063 Uiso 1 1 calc R
H17B H 0.1856 0.4104 0.0503 0.063 Uiso 1 1 calc R
H17C H 0.2443 0.4151 0.0069 0.063 Uiso 1 1 calc R
C18 C 0.3775(3) 0.4211(6) 0.0535(3) 0.0422(14) Uani 1 1 d .
H18A H 0.3855 0.5298 0.0567 0.063 Uiso 1 1 calc R
H18B H 0.3559 0.3982 0.0113 0.063 Uiso 1 1 calc R
H18C H 0.4173 0.3663 0.0579 0.063 Uiso 1 1 calc R
C19 C 0.4285(3) 0.3502(6) 0.1951(3) 0.0398(14) Uani 1 1 d .
H19A H 0.4391 0.4553 0.2059 0.060 Uiso 1 1 calc R
H19B H 0.4544 0.3148 0.1611 0.060 Uiso 1 1 calc R
H19C H 0.4361 0.2871 0.2337 0.060 Uiso 1 1 calc R
C20 C 0.3099(3) 0.3322(7) 0.2833(3) 0.0463(16) Uani 1 1 d .
H20A H 0.3151 0.4361 0.2991 0.069 Uiso 1 1 calc R
H20B H 0.3455 0.2710 0.3003 0.069 Uiso 1 1 calc R
H20C H 0.2712 0.2899 0.2980 0.069 Uiso 1 1 calc R
C21 C 0.3075(3) -0.0685(8) 0.2800(3) 0.0516(17) Uani 1 1 d .
H21A H 0.3293 -0.1479 0.3056 0.077 Uiso 1 1 calc R
H21B H 0.2634 -0.0964 0.2713 0.077 Uiso 1 1 calc R
H21C H 0.3103 0.0269 0.3040 0.077 Uiso 1 1 calc R
C22 C 0.3498(3) -0.2425(6) 0.1776(3) 0.0451(15) Uani 1 1 d .
H22A H 0.3710 -0.3017 0.2126 0.068 Uiso 1 1 calc R
H22B H 0.3738 -0.2476 0.1391 0.068 Uiso 1 1 calc R
H22C H 0.3079 -0.2837 0.1672 0.068 Uiso 1 1 calc R
C23 C 0.4255(3) -0.0130(6) 0.2296(3) 0.0460(16) Uani 1 1 d .
H23A H 0.4411 -0.0968 0.2571 0.069 Uiso 1 1 calc R
H23B H 0.4294 0.0816 0.2541 0.069 Uiso 1 1 calc R
H23C H 0.4501 -0.0062 0.1916 0.069 Uiso 1 1 calc R
C24 C 0.4097(3) 0.0179(6) 0.0393(3) 0.0380(13) Uani 1 1 d .
H24A H 0.4202 -0.0308 -0.0010 0.057 Uiso 1 1 calc R
H24B H 0.4272 -0.0410 0.0763 0.057 Uiso 1 1 calc R
H24C H 0.4272 0.1201 0.0413 0.057 Uiso 1 1 calc R
C25 C 0.3011(3) -0.1645(6) 0.0190(3) 0.0461(16) Uani 1 1 d .
H25A H 0.3180 -0.1913 -0.0222 0.069 Uiso 1 1 calc R
H25B H 0.2554 -0.1708 0.0144 0.069 Uiso 1 1 calc R
H25C H 0.3173 -0.2347 0.0528 0.069 Uiso 1 1 calc R
C26 C 0.2990(3) 0.1283(6) -0.0325(2) 0.0373(13) Uani 1 1 d .
H26A H 0.3129 0.0734 -0.0700 0.056 Uiso 1 1 calc R
H26B H 0.3171 0.2300 -0.0313 0.056 Uiso 1 1 calc R
H26C H 0.2533 0.1356 -0.0359 0.056 Uiso 1 1 calc R
F1 F 0.18682(14) 0.0446(4) 0.19853(14) 0.0388(8) Uani 1 1 d .
F2 F 0.21900(14) -0.1381(3) 0.13722(15) 0.0369(7) Uani 1 1 d .
F3 F 0.14570(16) 0.1979(4) 0.08030(17) 0.0496(9) Uani 1 1 d .
F4 F 0.17077(15) -0.0081(4) 0.02984(14) 0.0449(8) Uani 1 1 d .
F5 F 0.05156(15) 0.0186(4) 0.04730(16) 0.0472(9) Uani 1 1 d .
F6 F 0.06810(15) 0.0578(4) 0.15227(16) 0.0449(8) Uani 1 1 d .
F7 F 0.10351(14) -0.2239(3) 0.17364(14) 0.0380(8) Uani 1 1 d .
F8 F 0.11459(14) -0.2669(3) 0.07033(15) 0.0373(7) Uani 1 1 d .
F9 F -0.02538(16) -0.1454(4) 0.13219(19) 0.0514(9) Uani 1 1 d .
F10 F -0.00580(15) -0.2515(4) 0.03976(15) 0.0476(9) Uani 1 1 d .
F11 F 0.04959(16) -0.4933(4) 0.1216(2) 0.0577(10) Uani 1 1 d .
F12 F -0.00091(18) -0.3890(4) 0.19822(16) 0.0594(11) Uani 1 1 d .
F13 F -0.05210(19) -0.5326(4) 0.04644(16) 0.0628(11) Uani 1 1 d .
F14 F -0.10719(16) -0.3871(4) 0.1044(2) 0.0605(11) Uani 1 1 d .
F15 F -0.02623(18) -0.6933(4) 0.17520(19) 0.0637(11) Uani 1 1 d .
F16 F -0.1095(2) -0.5729(5) 0.19853(19) 0.0701(12) Uani 1 1 d .
F17 F -0.1640(2) -0.6772(5) 0.0751(2) 0.0838(16) Uani 1 1 d .
F18 F -0.0799(2) -0.8231(5) 0.0722(2) 0.0772(13) Uani 1 1 d .
F19 F -0.1719(3) -0.9759(5) 0.1180(2) 0.1022(19) Uani 1 1 d .
F20 F -0.1921(2) -0.8064(5) 0.1877(3) 0.0954(17) Uani 1 1 d .
F21 F -0.10542(18) -0.9251(4) 0.19691(18) 0.0583(10) Uani 1 1 d .
O1S O 0.4479(4) -0.1850(7) 0.4432(3) 0.075(2) Uani 1 1 d .
O2S O 0.4116(4) -0.3920(9) 0.3454(4) 0.101(3) Uani 1 1 d .
H2SB H 0.428(3) -0.343(6) 0.376(3) 0.029(16) Uiso 1 1 d .
H1SB H 0.445(3) -0.113(6) 0.440(3) 0.03(2) Uiso 1 1 d .
H3SA H 0.428(3) -0.447(8) 0.359(3) 0.04(2) Uiso 1 1 d .
H1SA H 0.479(4) -0.194(9) 0.467(4) 0.07(3) Uiso 1 1 d .

loop_
_atom_site_aniso_label
_atom_site_aniso_U_11
_atom_site_aniso_U_22
_atom_site_aniso_U_33
_atom_site_aniso_U_23
_atom_site_aniso_U_13
_atom_site_aniso_U_12
Ir1 0.01702(11) 0.02484(11) 0.02791(11) -0.00157(7) 0.00008(7) -0.00100(8)
I1 0.0374(2) 0.0401(2) 0.0397(2) -0.00083(15) 0.00070(16) 0.00120(17)
P1 0.0245(7) 0.0305(7) 0.0363(7) 0.0031(5) -0.0015(6) 0.0009(6)
P2 0.0269(8) 0.0277(7) 0.0312(7) -0.0037(5) 0.0034(5) -0.0015(6)
C1 0.020(3) 0.034(3) 0.032(3) 0.006(2) 0.001(2) -0.002(2)
C2 0.026(3) 0.033(3) 0.042(3) 0.007(2) 0.001(2) -0.005(2)
C3 0.018(3) 0.038(3) 0.045(3) 0.008(2) -0.006(2) -0.002(2)
C4 0.020(3) 0.037(3) 0.032(3) 0.000(2) -0.001(2) -0.005(2)
C5 0.021(3) 0.036(3) 0.045(3) 0.000(2) -0.003(2) -0.004(2)
C6 0.026(3) 0.039(3) 0.037(3) 0.007(2) -0.001(2) -0.008(3)
C7 0.025(3) 0.043(3) 0.040(3) 0.004(2) -0.001(2) -0.004(3)
C8 0.037(3) 0.045(3) 0.034(3) 0.002(2) 0.003(2) -0.013(3)
C9 0.046(4) 0.058(4) 0.050(4) 0.009(3) -0.009(3) -0.018(3)
C10 0.046(4) 0.056(4) 0.057(4) 0.006(3) -0.001(3) -0.025(3)
C11 0.025(3) 0.036(3) 0.046(3) -0.018(2) 0.001(2) 0.006(2)
C12 0.033(3) 0.024(3) 0.040(3) -0.004(2) 0.000(2) 0.004(2)
C13 0.037(3) 0.022(3) 0.037(3) -0.001(2) 0.003(2) -0.001(2)
C14 0.019(3) 0.025(3) 0.042(3) -0.005(2) 0.000(2) -0.001(2)
C15 0.025(3) 0.032(3) 0.034(3) -0.009(2) -0.001(2) -0.002(2)
C16 0.027(3) 0.066(4) 0.058(4) -0.014(3) 0.006(3) 0.015(3)
C17 0.040(4) 0.030(3) 0.053(4) 0.006(2) -0.012(3) 0.000(3)
C18 0.047(4) 0.030(3) 0.050(4) 0.005(2) 0.007(3) -0.018(3)
C19 0.027(3) 0.034(3) 0.058(4) -0.002(3) -0.005(3) -0.007(2)
C20 0.045(4) 0.058(4) 0.035(3) -0.011(3) 0.001(3) 0.002(3)
C21 0.051(4) 0.063(4) 0.041(3) 0.019(3) 0.005(3) 0.012(3)
C22 0.045(4) 0.029(3) 0.059(4) 0.006(3) -0.010(3) 0.002(3)
C23 0.038(4) 0.040(3) 0.057(4) 0.003(3) -0.017(3) 0.000(3)
C24 0.030(3) 0.040(3) 0.045(3) -0.001(2) 0.009(2) 0.003(3)
C25 0.054(4) 0.036(3) 0.048(4) -0.006(2) -0.001(3) -0.013(3)
C26 0.041(4) 0.041(3) 0.030(3) -0.003(2) 0.002(2) -0.003(3)
F1 0.0262(17) 0.057(2) 0.0334(17) 0.0042(14) 0.0033(13) -0.0061(15)
F2 0.0253(17) 0.0323(17) 0.052(2) 0.0076(13) -0.0019(14) -0.0081(13)
F3 0.035(2) 0.0383(18) 0.072(2) 0.0176(16) -0.0176(17) -0.0040(15)
F4 0.0307(18) 0.072(2) 0.0311(17) 0.0049(15) -0.0037(13) -0.0145(17)
F5 0.0266(18) 0.046(2) 0.066(2) 0.0181(16) -0.0164(15) -0.0087(15)
F6 0.0284(19) 0.0402(19) 0.067(2) -0.0130(16) 0.0107(16) 0.0002(15)
F7 0.0294(18) 0.0481(19) 0.0357(17) 0.0117(14) -0.0046(13) -0.0068(15)
F8 0.0288(18) 0.0371(18) 0.0468(18) -0.0063(14) 0.0079(14) -0.0008(14)
F9 0.0251(19) 0.041(2) 0.090(3) -0.0070(17) 0.0156(18) 0.0016(15)
F10 0.041(2) 0.057(2) 0.0412(19) 0.0179(15) -0.0173(15) -0.0217(17)
F11 0.0261(19) 0.039(2) 0.108(3) 0.0176(19) 0.0060(19) 0.0029(16)
F12 0.069(3) 0.071(3) 0.0362(19) 0.0087(16) -0.0071(18) -0.037(2)
F13 0.083(3) 0.070(3) 0.0350(19) -0.0026(17) 0.0058(18) -0.040(2)
F14 0.026(2) 0.052(2) 0.102(3) 0.020(2) -0.0038(19) -0.0045(17)
F15 0.047(2) 0.058(2) 0.082(3) 0.030(2) -0.019(2) -0.0168(19)
F16 0.093(3) 0.064(3) 0.059(2) -0.0118(19) 0.036(2) -0.020(2)
F17 0.070(3) 0.088(3) 0.087(3) 0.043(2) -0.043(2) -0.046(2)
F18 0.102(4) 0.073(3) 0.060(3) -0.007(2) 0.030(2) -0.022(3)
F19 0.140(5) 0.086(3) 0.077(3) 0.007(2) -0.020(3) -0.071(3)
F20 0.058(3) 0.080(3) 0.156(5) 0.036(3) 0.058(3) 0.005(3)
F21 0.056(3) 0.058(2) 0.060(2) 0.0150(18) 0.0031(19) -0.013(2)
O1S 0.109(6) 0.046(4) 0.067(4) 0.002(3) -0.010(4) -0.010(4)
O2S 0.146(8) 0.063(4) 0.087(5) -0.009(4) -0.045(5) 0.017(4)

loop_
_atom_type_symbol
_atom_type_description
_atom_type_scat_dispersion_real
_atom_type_scat_dispersion_imag
_atom_type_scat_source
C C 0.0033 0.0016 'International Tables Vol C Tables 4.2.6.8 and 6.1.1.4'
H H 0.0000 0.0000 'International Tables Vol C Tables 4.2.6.8 and 6.1.1.4'
F F 0.0171 0.0103 'International Tables Vol C Tables 4.2.6.8 and 6.1.1.4'
P P 0.1023 0.0942 'International Tables Vol C Tables 4.2.6.8 and 6.1.1.4'
I I -0.4742 1.8119 'International Tables Vol C Tables 4.2.6.8 and 6.1.1.4'
Ir Ir -1.4442 7.9887 'International Tables Vol C Tables 4.2.6.8 and 6.1.1.4'
O O 0.0106 0.0060 'International Tables Vol C Tables 4.2.6.8 and 6.1.1.4'

loop_
_geom_angle_atom_site_label_1
_geom_angle_atom_site_label_2
_geom_angle_atom_site_label_3
_geom_angle
C1 Ir1 C15 113.9(2)
C1 Ir1 C12 107.4(2)
C15 Ir1 C12 61.60(18)
C1 Ir1 C11 93.3(2)
C15 Ir1 C11 36.62(18)
C12 Ir1 C11 36.7(2)
C1 Ir1 C14 150.6(2)
C15 Ir1 C14 36.82(19)
C12 Ir1 C14 61.13(17)
C11 Ir1 C14 60.82(19)
C1 Ir1 P2 94.71(15)
C15 Ir1 P2 150.34(15)
C12 Ir1 P2 103.63(14)
C11 Ir1 P2 139.71(15)
C14 Ir1 P2 113.99(14)
C1 Ir1 C13 143.86(19)
C15 Ir1 C13 60.79(19)
C12 Ir1 C13 36.82(19)
C11 Ir1 C13 60.6(2)
C14 Ir1 C13 35.84(18)
P2 Ir1 C13 91.63(14)
C1 Ir1 P1 87.02(13)
C15 Ir1 P1 95.77(13)
C12 Ir1 P1 156.45(13)
C11 Ir1 P1 126.50(15)
C14 Ir1 P1 97.18(13)
P2 Ir1 P1 93.34(5)
C13 Ir1 P1 128.12(14)
C23 P1 C21 102.6(3)
C23 P1 C22 98.6(3)
C21 P1 C22 101.1(3)
C23 P1 Ir1 115.51(19)
C21 P1 Ir1 113.4(2)
C22 P1 Ir1 122.62(19)
C26 P2 C25 100.4(3)
C26 P2 C24 104.1(3)
C25 P2 C24 101.9(3)
C26 P2 Ir1 114.31(19)
C25 P2 Ir1 122.3(2)
C24 P2 Ir1 111.59(18)
F1 C1 F2 103.2(4)
F1 C1 C2 103.5(4)
F2 C1 C2 101.4(4)
F1 C1 Ir1 110.1(3)
F2 C1 Ir1 115.4(3)
C2 C1 Ir1 121.2(3)
F4 C2 F3 106.8(4)
F4 C2 C1 109.5(4)
F3 C2 C1 109.8(4)
F4 C2 C3 107.3(4)
F3 C2 C3 102.9(4)
C1 C2 C3 119.7(4)
F6 C3 F5 107.9(4)
F6 C3 C4 108.1(4)
F5 C3 C4 106.2(4)
F6 C3 C2 109.0(4)
F5 C3 C2 105.8(4)
C4 C3 C2 119.3(4)
F7 C4 F8 108.3(4)
F7 C4 C3 109.4(4)
F8 C4 C3 109.3(4)
F7 C4 C5 107.4(4)
F8 C4 C5 107.8(4)
C3 C4 C5 114.4(4)
F9 C5 F10 109.3(4)
F9 C5 C6 109.0(5)
F10 C5 C6 108.0(4)
F9 C5 C4 108.9(4)
F10 C5 C4 108.0(4)
C6 C5 C4 113.5(4)
F11 C6 F12 109.1(4)
F11 C6 C7 108.4(5)
F12 C6 C7 107.8(4)
F11 C6 C5 109.1(5)
F12 C6 C5 107.9(4)
C7 C6 C5 114.4(4)
F14 C7 F13 107.7(4)
F14 C7 C6 109.9(5)
F13 C7 C6 108.0(5)
F14 C7 C8 108.7(5)
F13 C7 C8 108.1(4)
C6 C7 C8 114.3(4)
F15 C8 F16 106.3(5)
F15 C8 C9 108.2(5)
F16 C8 C9 108.6(5)
F15 C8 C7 109.7(5)
F16 C8 C7 107.1(5)
C9 C8 C7 116.5(5)
F17 C9 F18 107.8(6)
F17 C9 C8 108.9(5)
F18 C9 C8 107.1(5)
F17 C9 C10 109.1(6)
F18 C9 C10 106.7(6)
C8 C9 C10 116.9(5)
F19 C10 F20 109.5(6)
F19 C10 F21 108.1(6)
F20 C10 F21 107.4(6)
F19 C10 C9 110.4(6)
F20 C10 C9 110.8(6)
F21 C10 C9 110.5(5)
C15 C11 C12 108.3(5)
C15 C11 C16 124.2(5)
C12 C11 C16 126.7(5)
C15 C11 Ir1 70.8(3)
C12 C11 Ir1 71.1(3)
C16 C11 Ir1 131.8(4)
C11 C12 C13 107.4(4)
C11 C12 C17 125.4(5)
C13 C12 C17 124.8(5)
C11 C12 Ir1 72.1(3)
C13 C12 Ir1 73.5(3)
C17 C12 Ir1 133.7(4)
C14 C13 C12 108.0(5)
C14 C13 C18 125.1(5)
C12 C13 C18 125.9(5)
C14 C13 Ir1 71.2(3)
C12 C13 Ir1 69.7(3)
C18 C13 Ir1 133.7(4)
C13 C14 C15 108.3(4)
C13 C14 C19 123.2(5)
C15 C14 C19 127.1(5)
C13 C14 Ir1 72.9(3)
C15 C14 Ir1 70.2(3)
C19 C14 Ir1 133.5(3)
C11 C15 C14 107.9(5)
C11 C15 C20 124.6(5)
C14 C15 C20 125.6(5)
C11 C15 Ir1 72.5(3)
C14 C15 Ir1 73.0(3)
C20 C15 Ir1 132.5(4)
C11 C16 H16A 109.5
C11 C16 H16B 109.5
H16A C16 H16B 109.5
C11 C16 H16C 109.5
H16A C16 H16C 109.5
H16B C16 H16C 109.5
C12 C17 H17A 109.5
C12 C17 H17B 109.5
H17A C17 H17B 109.5
C12 C17 H17C 109.5
H17A C17 H17C 109.5
H17B C17 H17C 109.5
C13 C18 H18A 109.5
C13 C18 H18B 109.5
H18A C18 H18B 109.5
C13 C18 H18C 109.5
H18A C18 H18C 109.5
H18B C18 H18C 109.5
C14 C19 H19A 109.5
C14 C19 H19B 109.5
H19A C19 H19B 109.5
C14 C19 H19C 109.5
H19A C19 H19C 109.5
H19B C19 H19C 109.5
C15 C20 H20A 109.5
C15 C20 H20B 109.5
H20A C20 H20B 109.5
C15 C20 H20C 109.5
H20A C20 H20C 109.5
H20B C20 H20C 109.5
P1 C21 H21A 109.5
P1 C21 H21B 109.5
H21A C21 H21B 109.5
P1 C21 H21C 109.5
H21A C21 H21C 109.5
H21B C21 H21C 109.5
P1 C22 H22A 109.5
P1 C22 H22B 109.5
H22A C22 H22B 109.5
P1 C22 H22C 109.5
H22A C22 H22C 109.5
H22B C22 H22C 109.5
P1 C23 H23A 109.5
P1 C23 H23B 109.5
H23A C23 H23B 109.5
P1 C23 H23C 109.5
H23A C23 H23C 109.5
H23B C23 H23C 109.5
P2 C24 H24A 109.5
P2 C24 H24B 109.5
H24A C24 H24B 109.5
P2 C24 H24C 109.5
H24A C24 H24C 109.5
H24B C24 H24C 109.5
P2 C25 H25A 109.5
P2 C25 H25B 109.5
H25A C25 H25B 109.5
P2 C25 H25C 109.5
H25A C25 H25C 109.5
H25B C25 H25C 109.5
P2 C26 H26A 109.5
P2 C26 H26B 109.5
H26A C26 H26B 109.5
P2 C26 H26C 109.5
H26A C26 H26C 109.5
H26B C26 H26C 109.5
H1SB O1S H1SA 104(8)
H2SB O2S H3SA 83(7)

loop_
_geom_bond_atom_site_label_1
_geom_bond_atom_site_label_2
_geom_bond_distance
Ir1 C1 2.073(5)
Ir1 C15 2.254(5)
Ir1 C12 2.263(5)
Ir1 C11 2.277(5)
Ir1 C14 2.291(5)
Ir1 P2 2.3029(14)
Ir1 C13 2.313(5)
Ir1 P1 2.3362(13)
P1 C23 1.807(6)
P1 C21 1.809(6)
P1 C22 1.810(6)
P2 C26 1.801(5)
P2 C25 1.810(5)
P2 C24 1.812(6)
C1 F1 1.383(6)
C1 F2 1.394(6)
C1 C2 1.551(6)
C2 F4 1.343(6)
C2 F3 1.356(6)
C2 C3 1.562(7)
C3 F6 1.340(6)
C3 F5 1.358(5)
C3 C4 1.534(7)
C4 F7 1.341(5)
C4 F8 1.348(6)
C4 C5 1.566(7)
C5 F9 1.327(6)
C5 F10 1.342(6)
C5 C6 1.549(7)
C6 F11 1.324(6)
C6 F12 1.336(6)
C6 C7 1.537(7)
C7 F14 1.319(6)
C7 F13 1.339(6)
C7 C8 1.562(8)
C8 F15 1.336(7)
C8 F16 1.343(7)
C8 C9 1.509(8)
C9 F17 1.337(7)
C9 F18 1.385(8)
C9 C10 1.519(9)
C10 F19 1.299(7)
C10 F20 1.306(9)
C10 F21 1.314(7)
C11 C15 1.424(7)
C11 C12 1.430(8)
C11 C16 1.505(8)
C12 C13 1.446(8)
C12 C17 1.499(7)
C13 C14 1.417(7)
C13 C18 1.476(8)
C14 C15 1.436(8)
C14 C19 1.500(7)
C15 C20 1.490(7)
C16 H16A 0.9700
C16 H16B 0.9700
C16 H16C 0.9700
C17 H17A 0.9700
C17 H17B 0.9700
C17 H17C 0.9700
C18 H18A 0.9700
C18 H18B 0.9700
C18 H18C 0.9700
C19 H19A 0.9700
C19 H19B 0.9700
C19 H19C 0.9700
C20 H20A 0.9700
C20 H20B 0.9700
C20 H20C 0.9700
C21 H21A 0.9700
C21 H21B 0.9700
C21 H21C 0.9700
C22 H22A 0.9700
C22 H22B 0.9700
C22 H22C 0.9700
C23 H23A 0.9700
C23 H23B 0.9700
C23 H23C 0.9700
C24 H24A 0.9700
C24 H24B 0.9700
C24 H24C 0.9700
C25 H25A 0.9700
C25 H25B 0.9700
C25 H25C 0.9700
C26 H26A 0.9700
C26 H26B 0.9700
C26 H26C 0.9700
O1S H1SB 0.64(5)
O1S H1SA 0.80(7)
O2S H2SB 0.81(5)
O2S H3SA 0.64(6)

loop_
_geom_hbond_atom_site_label_D
_geom_hbond_atom_site_label_H
_geom_hbond_atom_site_label_A
_geom_hbond_distance_DH
_geom_hbond_distance_HA
_geom_hbond_distance_DA
_geom_hbond_angle_DHA
_geom_hbond_site_symmetry_A
O2S H2SB O1S 0.81(5) 1.98(6) 2.771(10) 164(6) .
O1S H1SA I1 0.80(7) 2.94(7) 3.628(7) 146(8) .
O1S H1SB I1 0.64(5) 3.01(6) 3.620(6) 161(8) 3_656
O2S H3SA I1 0.64(6) 3.22(6) 3.820(8) 159(8) 3_646
